data_7160682
loop_
_publ_author_name
'Fernandes, Rodney A.'
'Gorve, Dnyaneshwar A.'
'Ramakrishna, Gujjula V.'

_publ_section_title
;
 Protecting-group-free total syntheses of (-)-integrifolin,
 (+)-8-<i>epi</i>-grosheimin and (+)-grosheimin.
;
_journal_issue 35
_journal_name_full 'Organic &amp; biomolecular chemistry'
_journal_page_first 8059
_journal_page_last 8062
_journal_paper_doi 10.1039/d5ob01078k
_journal_volume 23
_journal_year 2025
_chemical_absolute_configuration unk
_chemical_formula_moiety 'C17 H22 O4'
_chemical_formula_sum 'C17 H22 O4'
_chemical_formula_weight 290.34
_space_group_crystal_system orthorhombic
_space_group_IT_number 19
_space_group_name_Hall 'P 2ac 2ab'
_space_group_name_H-M_alt 'P 21 21 21'
_atom_sites_solution_hydrogens geom
_atom_sites_solution_primary dual
_audit_creation_date 2024-10-16
_audit_creation_method
;
Olex2 1.5-ac6-016
(compiled 2024.01.13 svn.r2f8d729c for Rigaku Oxford Diffraction, GUI svn.r6897)
;
_audit_update_record
;
2024-10-16 deposited with the CCDC.	2025-08-15 downloaded from the CCDC.
;
_cell_angle_alpha 90
_cell_angle_beta 90
_cell_angle_gamma 90
_cell_formula_units_Z 4
_cell_length_a 5.9109(2)
_cell_length_b 15.2939(7)
_cell_length_c 17.2390(10)
_cell_measurement_reflns_used 1373
_cell_measurement_temperature 150.00(10)
_cell_measurement_theta_max 21.0840
_cell_measurement_theta_min 1.7740
_cell_volume 1558.42(13)
_computing_cell_refinement 'CrysAlisPro 1.171.41.93a (Rigaku OD, 2020)'
_computing_data_collection 'CrysAlisPro 1.171.41.93a (Rigaku OD, 2020)'
_computing_data_reduction 'CrysAlisPro 1.171.41.93a (Rigaku OD, 2020)'
_computing_molecular_graphics 'Olex2 1.5-ac6-016 (Dolomanov et al., 2009)'
_computing_publication_material 'Olex2 1.5-ac6-016 (Dolomanov et al., 2009)'
_computing_structure_refinement 'SHELXL 2018/3 (Sheldrick, 2015)'
_computing_structure_solution 'SHELXT 2018/2 (Sheldrick, 2018)'
_diffrn_ambient_environment N~2~
_diffrn_ambient_temperature 150.00(10)
_diffrn_detector 'CCD plate'
_diffrn_detector_area_resol_mean 8
_diffrn_measured_fraction_theta_full 0.999
_diffrn_measured_fraction_theta_max 0.999
_diffrn_measurement_details
;
List of Runs (angles in degrees, time in seconds):

  # Type    Start    End  Width  t~exp~   \w     \q     \k     \f   Frames
#--------------------------------------------------------------------------
  1  \w   -127.56  18.44   1.00    1.00    --  -22.85 -59.25  20.08  146
  2  \w   -127.56  18.44   1.00    1.00    --  -22.85 -59.25  71.08  146
  3  \f    -38.01 105.99   1.00    1.00  26.42 -22.85 -31.50    --   144
;
_diffrn_measurement_device 'abstract diffractometer'
_diffrn_measurement_device_type 'Bruker SMART APEX CCD area detector'
_diffrn_measurement_method '\w and \f scans'
_diffrn_orient_matrix_type 'CrysAlisPro convention (1999,Acta A55,543-557)'
_diffrn_orient_matrix_UB_11 0.0133031000
_diffrn_orient_matrix_UB_12 -0.0088197000
_diffrn_orient_matrix_UB_13 0.0401337000
_diffrn_orient_matrix_UB_21 -0.0092838000
_diffrn_orient_matrix_UB_22 -0.0454578000
_diffrn_orient_matrix_UB_23 -0.0075168000
_diffrn_orient_matrix_UB_31 0.1188970000
_diffrn_orient_matrix_UB_32 -0.0025395000
_diffrn_orient_matrix_UB_33 -0.0050904000
_diffrn_radiation_monochromator graphite
_diffrn_radiation_probe x-ray
_diffrn_radiation_type MoK\a
_diffrn_radiation_wavelength 0.71073
_diffrn_reflns_av_R_equivalents 0.1679
_diffrn_reflns_av_unetI/netI 0.1231
_diffrn_reflns_Laue_measured_fraction_full 0.999
_diffrn_reflns_Laue_measured_fraction_max 0.999
_diffrn_reflns_limit_h_max 5
_diffrn_reflns_limit_h_min -7
_diffrn_reflns_limit_k_max 18
_diffrn_reflns_limit_k_min -14
_diffrn_reflns_limit_l_max 20
_diffrn_reflns_limit_l_min -20
_diffrn_reflns_number 12043
_diffrn_reflns_point_group_measured_fraction_full 1.000
_diffrn_reflns_point_group_measured_fraction_max 1.000
_diffrn_reflns_theta_full 24.999
_diffrn_reflns_theta_max 24.999
_diffrn_reflns_theta_min 1.780
_diffrn_source 'fine-focus sealed X-ray tube'
_diffrn_source_type 'Enhance (Mo) X-ray Source'
_exptl_absorpt_coefficient_mu 0.087
_exptl_absorpt_correction_type none
_exptl_crystal_colour 'metallic light colourless'
_exptl_crystal_colour_lustre metallic
_exptl_crystal_colour_modifier light
_exptl_crystal_colour_primary colourless
_exptl_crystal_density_diffrn 1.237
_exptl_crystal_description block
_exptl_crystal_F_000 624
_exptl_crystal_size_max 0.25
_exptl_crystal_size_mid 0.2
_exptl_crystal_size_min 0.15
_refine_diff_density_max 0.246
_refine_diff_density_min -0.248
_refine_diff_density_rms 0.068
_refine_ls_abs_structure_details
;
 Flack x determined using 511 quotients [(I+)-(I-)]/[(I+)+(I-)]
 (Parsons, Flack and Wagner, Acta Cryst. B69 (2013) 249-259).
;
_refine_ls_abs_structure_Flack 0.4(10)
_refine_ls_extinction_method none
_refine_ls_goodness_of_fit_ref 1.048
_refine_ls_hydrogen_treatment constr
_refine_ls_matrix_type full
_refine_ls_number_parameters 193
_refine_ls_number_reflns 2738
_refine_ls_number_restraints 0
_refine_ls_restrained_S_all 1.048
_refine_ls_R_factor_all 0.1150
_refine_ls_R_factor_gt 0.0678
_refine_ls_shift/su_max 0.000
_refine_ls_shift/su_mean 0.000
_refine_ls_structure_factor_coef Fsqd
_refine_ls_weighting_details 'w=1/[\s^2^(Fo^2^)+(0.0600P)^2^] where P=(Fo^2^+2Fc^2^)/3'
_refine_ls_weighting_scheme calc
_refine_ls_wR_factor_gt 0.1495
_refine_ls_wR_factor_ref 0.1791
_reflns_Friedel_coverage 0.702
_reflns_Friedel_fraction_full 1.000
_reflns_Friedel_fraction_max 1.000
_reflns_number_gt 1807
_reflns_number_total 2738
_reflns_threshold_expression 'I > 2\s(I)'
_cod_data_source_file d5ob01078k2.cif
_cod_data_source_block raf_dg_bar_autored
_cod_depositor_comments 'Adding full bibliography for 7160682.cif.'
_cod_database_code 7160682
_shelx_shelxl_version_number 2018/3
_shelx_space_group_comment
;
The symmetry employed for this shelxl refinement is uniquely defined
by the following loop, which should always be used as a source of
symmetry information in preference to the above space-group names.
They are only intended as comments.
;
_shelx_estimated_absorpt_t_max 0.987
_shelx_estimated_absorpt_t_min 0.979
_reflns_odcompleteness_completeness 92.00
_reflns_odcompleteness_iscentric 1
_reflns_odcompleteness_theta 32.24
_olex2_refinement_description
;
1. Fixed Uiso
 At 1.2 times of:
  All C(H) groups, All C(H,H) groups
 At 1.5 times of:
  All C(H,H,H) groups
2.a Ternary CH refined with riding coordinates:
 C2(H2), C13(H13), C1(H1), C9(H9)
2.b Secondary CH2 refined with riding coordinates:
 C6(H6A,H6B), C12(H12A,H12B)
2.c Aromatic/amide H refined with riding coordinates:
 C11(H11)
2.d X=CH2 refined with riding coordinates:
 C5(H5A,H5B), C17(H17A,H17B)
2.e Idealised Me refined as rotating group:
 C14(H14A,H14B,H14C), C16(H16A,H16B,H16C), C8(H8A,H8B,H8C)
;
_olex2_submission_special_instructions 'No special instructions were received'

loop_
_space_group_symop_operation_xyz
'x, y, z'
'-x+1/2, -y, z+1/2'
'-x, y+1/2, -z+1/2'
'x+1/2, -y+1/2, -z'

loop_
_atom_site_label
_atom_site_type_symbol
_atom_site_fract_x
_atom_site_fract_y
_atom_site_fract_z
_atom_site_U_iso_or_equiv
_atom_site_adp_type
_atom_site_occupancy
_atom_site_site_symmetry_order
_atom_site_calc_flag
_atom_site_refinement_flags_posn
_atom_site_refinement_flags_adp
_atom_site_refinement_flags_occupancy
_atom_site_disorder_assembly
_atom_site_disorder_group
O1 O 0.3386(6) 0.5207(2) 0.4028(2) 0.0303(10) Uani 1 1 d . . . . .
O3 O 0.8302(7) 0.6380(3) 0.2633(2) 0.0314(10) Uani 1 1 d . . . . .
O2 O 0.1901(7) 0.5916(3) 0.5038(2) 0.0405(12) Uani 1 1 d . . . . .
O4 O 1.1647(7) 0.6895(3) 0.3071(3) 0.0466(12) Uani 1 1 d . . . . .
C4 C 0.3491(10) 0.5797(4) 0.4624(3) 0.0288(14) Uani 1 1 d . . . . .
C6 C 0.7230(9) 0.6678(4) 0.3346(3) 0.0276(14) Uani 1 1 d . . . . .
H6A H 0.571011 0.691562 0.322801 0.033 Uiso 1 1 calc R U . . .
H6B H 0.814548 0.715112 0.358114 0.033 Uiso 1 1 calc R U . . .
C15 C 0.4159(9) 0.3851(4) 0.2416(3) 0.0273(14) Uani 1 1 d . . . . .
C2 C 0.7021(9) 0.5914(3) 0.3916(3) 0.0222(13) Uani 1 1 d . . . . .
H2 H 0.854827 0.568501 0.406168 0.027 Uiso 1 1 calc R U . . .
C13 C 0.5183(9) 0.3546(4) 0.3163(3) 0.0287(14) Uani 1 1 d . . . . .
H13 H 0.630360 0.308454 0.301872 0.034 Uiso 1 1 calc R U . . .
C5 C 0.6425(11) 0.6748(4) 0.5184(3) 0.0312(14) Uani 1 1 d . . . . .
H5A H 0.544833 0.687183 0.560778 0.037 Uiso 1 1 calc R U . . .
H5B H 0.788745 0.700407 0.516297 0.037 Uiso 1 1 calc R U . . .
C10 C 0.6591(10) 0.3858(4) 0.4438(3) 0.0300(14) Uani 1 1 d . . . . .
C3 C 0.5750(9) 0.6218(4) 0.4625(4) 0.0267(14) Uani 1 1 d . . . . .
C1 C 0.5505(9) 0.5171(3) 0.3594(4) 0.0245(13) Uani 1 1 d . . . . .
H1 H 0.516593 0.530302 0.303782 0.029 Uiso 1 1 calc R U . . .
C17 C 0.1953(10) 0.3834(4) 0.2273(4) 0.0374(16) Uani 1 1 d . . . . .
H17A H 0.139907 0.400087 0.177778 0.045 Uiso 1 1 calc R U . . .
H17B H 0.092746 0.365414 0.266676 0.045 Uiso 1 1 calc R U . . .
C7 C 1.0563(10) 0.6549(4) 0.2575(4) 0.0337(16) Uani 1 1 d . . . . .
C9 C 0.6550(10) 0.4253(3) 0.3637(3) 0.0254(13) Uani 1 1 d . . . . .
H9 H 0.813188 0.427789 0.343248 0.031 Uiso 1 1 calc R U . . .
C14 C 0.8222(11) 0.4156(4) 0.5055(3) 0.0358(15) Uani 1 1 d . . . . .
H14A H 0.976066 0.416084 0.484344 0.054 Uiso 1 1 calc R U . . .
H14B H 0.815271 0.375416 0.549739 0.054 Uiso 1 1 calc R U . . .
H14C H 0.781317 0.474615 0.522587 0.054 Uiso 1 1 calc R U . . .
C11 C 0.5031(10) 0.3247(4) 0.4512(4) 0.0393(17) Uani 1 1 d . . . . .
H11 H 0.480748 0.291654 0.497212 0.047 Uiso 1 1 calc R U . . .
C12 C 0.3641(11) 0.3130(4) 0.3785(3) 0.0373(16) Uani 1 1 d . . . . .
H12A H 0.217568 0.344101 0.382293 0.045 Uiso 1 1 calc R U . . .
H12B H 0.335952 0.250444 0.367486 0.045 Uiso 1 1 calc R U . . .
C16 C 0.5805(10) 0.4130(5) 0.1812(4) 0.0442(18) Uani 1 1 d . . . . .
H16A H 0.669619 0.462388 0.200544 0.066 Uiso 1 1 calc R U . . .
H16B H 0.498545 0.430702 0.134310 0.066 Uiso 1 1 calc R U . . .
H16C H 0.681681 0.364164 0.168809 0.066 Uiso 1 1 calc R U . . .
C8 C 1.1457(12) 0.6229(4) 0.1814(4) 0.0470(18) Uani 1 1 d . . . . .
H8A H 1.083083 0.564904 0.170386 0.070 Uiso 1 1 calc R U . . .
H8B H 1.311045 0.619274 0.183865 0.070 Uiso 1 1 calc R U . . .
H8C H 1.101430 0.663609 0.140218 0.070 Uiso 1 1 calc R U . . .

loop_
_atom_site_aniso_label
_atom_site_aniso_U_11
_atom_site_aniso_U_22
_atom_site_aniso_U_33
_atom_site_aniso_U_23
_atom_site_aniso_U_13
_atom_site_aniso_U_12
O1 0.023(2) 0.022(2) 0.046(3) -0.0050(19) 0.005(2) -0.0043(18)
O3 0.031(2) 0.035(2) 0.029(2) 0.0041(18) 0.004(2) -0.007(2)
O2 0.031(2) 0.042(3) 0.049(3) -0.007(2) 0.014(2) -0.001(2)
O4 0.027(2) 0.052(3) 0.060(3) -0.003(3) -0.007(2) -0.008(2)
C4 0.031(3) 0.021(3) 0.035(3) 0.002(3) 0.006(3) 0.002(3)
C6 0.028(3) 0.028(3) 0.027(3) 0.002(3) 0.002(3) -0.004(3)
C15 0.033(3) 0.021(3) 0.028(3) -0.003(3) 0.003(3) 0.000(3)
C2 0.016(3) 0.020(3) 0.031(3) 0.001(2) -0.001(2) -0.001(2)
C13 0.026(3) 0.025(3) 0.035(4) -0.005(3) 0.001(3) 0.000(2)
C5 0.037(3) 0.026(3) 0.031(3) -0.003(3) -0.001(3) 0.003(3)
C10 0.032(3) 0.020(3) 0.038(4) 0.002(3) -0.005(3) 0.004(3)
C3 0.027(3) 0.020(3) 0.033(3) 0.004(3) 0.002(3) 0.000(3)
C1 0.023(3) 0.020(3) 0.031(3) -0.002(3) 0.004(3) 0.000(3)
C17 0.033(4) 0.033(4) 0.047(4) -0.008(3) -0.001(3) -0.003(3)
C7 0.032(4) 0.028(4) 0.041(4) 0.012(3) 0.007(3) 0.007(3)
C9 0.029(3) 0.015(3) 0.032(3) 0.000(2) -0.002(3) -0.001(3)
C14 0.046(4) 0.023(3) 0.039(4) 0.007(3) -0.004(3) 0.000(3)
C11 0.049(4) 0.030(3) 0.039(4) 0.008(3) 0.000(3) -0.009(3)
C12 0.043(4) 0.023(3) 0.046(4) -0.003(3) 0.001(3) -0.013(3)
C16 0.034(4) 0.059(5) 0.039(4) -0.012(4) 0.001(3) 0.001(3)
C8 0.045(4) 0.045(4) 0.051(4) 0.008(4) 0.013(4) -0.001(4)

loop_
_atom_type_symbol
_atom_type_description
_atom_type_scat_dispersion_real
_atom_type_scat_dispersion_imag
_atom_type_scat_source
C C 0.0033 0.0016 'International Tables Vol C Tables 4.2.6.8 and 6.1.1.4'
H H 0.0000 0.0000 'International Tables Vol C Tables 4.2.6.8 and 6.1.1.4'
O O 0.0106 0.0060 'International Tables Vol C Tables 4.2.6.8 and 6.1.1.4'

loop_
_geom_angle_atom_site_label_1
_geom_angle_atom_site_label_2
_geom_angle_atom_site_label_3
_geom_angle
_geom_angle_site_symmetry_1
_geom_angle_site_symmetry_3
_geom_angle_publ_flag
C4 O1 C1 111.8(4) . . ?
C7 O3 C6 115.4(5) . . ?
O1 C4 C3 109.2(5) . . ?
O2 C4 O1 120.9(5) . . ?
O2 C4 C3 129.9(5) . . ?
O3 C6 H6A 109.7 . . ?
O3 C6 H6B 109.7 . . ?
O3 C6 C2 109.7(4) . . ?
H6A C6 H6B 108.2 . . ?
C2 C6 H6A 109.7 . . ?
C2 C6 H6B 109.7 . . ?
C17 C15 C13 123.4(6) . . ?
C17 C15 C16 121.2(6) . . ?
C16 C15 C13 115.3(5) . . ?
C6 C2 H2 110.8 . . ?
C6 C2 C1 112.0(5) . . ?
C3 C2 C6 109.0(4) . . ?
C3 C2 H2 110.8 . . ?
C3 C2 C1 103.2(4) . . ?
C1 C2 H2 110.8 . . ?
C15 C13 H13 105.9 . . ?
C15 C13 C9 116.0(5) . . ?
C15 C13 C12 119.1(5) . . ?
C9 C13 H13 105.9 . . ?
C12 C13 H13 105.9 . . ?
C12 C13 C9 103.0(4) . . ?
H5A C5 H5B 120.0 . . ?
C3 C5 H5A 120.0 . . ?
C3 C5 H5B 120.0 . . ?
C14 C10 C9 122.4(5) . . ?
C11 C10 C9 111.2(5) . . ?
C11 C10 C14 126.4(6) . . ?
C4 C3 C2 108.3(5) . . ?
C5 C3 C4 122.7(6) . . ?
C5 C3 C2 129.0(5) . . ?
O1 C1 C2 106.5(4) . . ?
O1 C1 H1 108.2 . . ?
O1 C1 C9 110.8(4) . . ?
C2 C1 H1 108.2 . . ?
C9 C1 C2 114.9(4) . . ?
C9 C1 H1 108.2 . . ?
C15 C17 H17A 120.0 . . ?
C15 C17 H17B 120.0 . . ?
H17A C17 H17B 120.0 . . ?
O3 C7 C8 110.4(6) . . ?
O4 C7 O3 123.9(6) . . ?
O4 C7 C8 125.7(6) . . ?
C13 C9 H9 108.9 . . ?
C10 C9 C13 102.0(4) . . ?
C10 C9 C1 114.7(5) . . ?
C10 C9 H9 108.9 . . ?
C1 C9 C13 113.3(5) . . ?
C1 C9 H9 108.9 . . ?
C10 C14 H14A 109.5 . . ?
C10 C14 H14B 109.5 . . ?
C10 C14 H14C 109.5 . . ?
H14A C14 H14B 109.5 . . ?
H14A C14 H14C 109.5 . . ?
H14B C14 H14C 109.5 . . ?
C10 C11 H11 123.7 . . ?
C10 C11 C12 112.6(6) . . ?
C12 C11 H11 123.7 . . ?
C13 C12 H12A 111.4 . . ?
C13 C12 H12B 111.4 . . ?
C11 C12 C13 101.9(5) . . ?
C11 C12 H12A 111.4 . . ?
C11 C12 H12B 111.4 . . ?
H12A C12 H12B 109.3 . . ?
C15 C16 H16A 109.5 . . ?
C15 C16 H16B 109.5 . . ?
C15 C16 H16C 109.5 . . ?
H16A C16 H16B 109.5 . . ?
H16A C16 H16C 109.5 . . ?
H16B C16 H16C 109.5 . . ?
C7 C8 H8A 109.5 . . ?
C7 C8 H8B 109.5 . . ?
C7 C8 H8C 109.5 . . ?
H8A C8 H8B 109.5 . . ?
H8A C8 H8C 109.5 . . ?
H8B C8 H8C 109.5 . . ?

loop_
_geom_bond_atom_site_label_1
_geom_bond_atom_site_label_2
_geom_bond_distance
_geom_bond_site_symmetry_2
_geom_bond_publ_flag
O1 C4 1.368(7) . ?
O1 C1 1.460(6) . ?
O3 C6 1.455(7) . ?
O3 C7 1.365(7) . ?
O2 C4 1.195(7) . ?
O4 C7 1.192(7) . ?
C4 C3 1.483(8) . ?
C6 H6A 0.9900 . ?
C6 H6B 0.9900 . ?
C6 C2 1.533(7) . ?
C15 C13 1.498(8) . ?
C15 C17 1.327(8) . ?
C15 C16 1.488(8) . ?
C2 H2 1.0000 . ?
C2 C3 1.508(8) . ?
C2 C1 1.550(7) . ?
C13 H13 1.0000 . ?
C13 C9 1.577(7) . ?
C13 C12 1.544(8) . ?
C5 H5A 0.9500 . ?
C5 H5B 0.9500 . ?
C5 C3 1.321(8) . ?
C10 C9 1.507(8) . ?
C10 C14 1.506(8) . ?
C10 C11 1.319(8) . ?
C1 H1 1.0000 . ?
C1 C9 1.536(7) . ?
C17 H17A 0.9500 . ?
C17 H17B 0.9500 . ?
C7 C8 1.496(9) . ?
C9 H9 1.0000 . ?
C14 H14A 0.9800 . ?
C14 H14B 0.9800 . ?
C14 H14C 0.9800 . ?
C11 H11 0.9500 . ?
C11 C12 1.509(8) . ?
C12 H12A 0.9900 . ?
C12 H12B 0.9900 . ?
C16 H16A 0.9800 . ?
C16 H16B 0.9800 . ?
C16 H16C 0.9800 . ?
C8 H8A 0.9800 . ?
C8 H8B 0.9800 . ?
C8 H8C 0.9800 . ?

loop_
_geom_torsion_atom_site_label_1
_geom_torsion_atom_site_label_2
_geom_torsion_atom_site_label_3
_geom_torsion_atom_site_label_4
_geom_torsion
_geom_torsion_site_symmetry_1
_geom_torsion_site_symmetry_2
_geom_torsion_site_symmetry_3
_geom_torsion_site_symmetry_4
_geom_torsion_publ_flag
O1 C4 C3 C2 6.1(6) . . . . ?
O1 C4 C3 C5 -172.6(5) . . . . ?
O1 C1 C9 C13 70.4(6) . . . . ?
O1 C1 C9 C10 -46.2(6) . . . . ?
O3 C6 C2 C3 -175.7(4) . . . . ?
O3 C6 C2 C1 -62.1(6) . . . . ?
O2 C4 C3 C2 -172.7(6) . . . . ?
O2 C4 C3 C5 8.7(10) . . . . ?
C4 O1 C1 C2 -6.9(6) . . . . ?
C4 O1 C1 C9 118.7(5) . . . . ?
C6 O3 C7 O4 2.0(8) . . . . ?
C6 O3 C7 C8 -178.8(5) . . . . ?
C6 C2 C3 C4 109.6(5) . . . . ?
C6 C2 C3 C5 -71.9(7) . . . . ?
C6 C2 C1 O1 -107.2(5) . . . . ?
C6 C2 C1 C9 129.8(5) . . . . ?
C15 C13 C9 C10 160.4(5) . . . . ?
C15 C13 C9 C1 36.6(7) . . . . ?
C15 C13 C12 C11 -158.8(5) . . . . ?
C2 C1 C9 C13 -168.9(5) . . . . ?
C2 C1 C9 C10 74.6(6) . . . . ?
C10 C11 C12 C13 19.6(7) . . . . ?
C3 C2 C1 O1 9.9(5) . . . . ?
C3 C2 C1 C9 -113.1(5) . . . . ?
C1 O1 C4 O2 179.5(5) . . . . ?
C1 O1 C4 C3 0.6(6) . . . . ?
C1 C2 C3 C4 -9.7(6) . . . . ?
C1 C2 C3 C5 168.9(6) . . . . ?
C17 C15 C13 C9 -119.7(7) . . . . ?
C17 C15 C13 C12 4.3(9) . . . . ?
C7 O3 C6 C2 -98.6(5) . . . . ?
C9 C13 C12 C11 -28.7(6) . . . . ?
C9 C10 C11 C12 -1.0(8) . . . . ?
C14 C10 C9 C13 163.0(5) . . . . ?
C14 C10 C9 C1 -74.2(7) . . . . ?
C14 C10 C11 C12 178.3(6) . . . . ?
C11 C10 C9 C13 -17.7(6) . . . . ?
C11 C10 C9 C1 105.1(6) . . . . ?
C12 C13 C9 C10 28.4(5) . . . . ?
C12 C13 C9 C1 -95.4(5) . . . . ?
C16 C15 C13 C9 64.0(7) . . . . ?
C16 C15 C13 C12 -172.0(5) . . . . ?
